data_7248836
loop_
_publ_author_name
'Atoini, Youssef'
'Harrowfield, Jack'
'Thu\'ery, Pierre'

_publ_section_title
;
 4-(Ammoniomethyl)benzoate, a protic zwitterionic bifunctional linker in
 uranyl ion carboxylate complexes
;
_journal_issue 27
_journal_name_full CrystEngComm
_journal_page_first 3714
_journal_page_last 3725
_journal_paper_doi 10.1039/D4CE00381K
_journal_volume 26
_journal_year 2024
_chemical_absolute_configuration syn
_chemical_formula_sum 'C20 H28 N2 O9 U'
_chemical_formula_weight 678.47
_space_group_crystal_system monoclinic
_space_group_IT_number 4
_space_group_name_Hall 'P 2yb'
_space_group_name_H-M_alt 'P 1 21 1'
_atom_sites_solution_hydrogens mixed
_audit_update_record
;
2024-04-12 deposited with the CCDC.	2024-06-03 downloaded from the CCDC.
;
_cell_angle_alpha 90
_cell_angle_beta 102.834(2)
_cell_angle_gamma 90
_cell_formula_units_Z 4
_cell_length_a 8.9441(4)
_cell_length_b 15.7697(8)
_cell_length_c 18.0045(10)
_cell_measurement_reflns_used 9208
_cell_measurement_temperature 100(2)
_cell_measurement_theta_max 30.4868
_cell_measurement_theta_min 2.3214
_cell_volume 2476.0(2)
_computing_cell_refinement 'SAINT V8.40B (Bruker AXS LLC, 2019)'
_computing_data_collection 'Bruker Instrument Service v8.5.0.27 Release'
_computing_data_reduction 'SAINT V8.40B (Bruker AXS LLC, 2019)'
_computing_molecular_graphics 'shelXle (C.B. Huebschle, rev 1380)'
_computing_structure_refinement 'SHELXL-2019/1 (Sheldrick, 2019)'
_computing_structure_solution 'XT, VERSION 2018/2'
_diffrn_ambient_temperature 100(2)
_diffrn_detector_area_resol_mean 7.41
_diffrn_detector_type 'Bruker PHOTON III area detector'
_diffrn_measured_fraction_theta_full 0.999
_diffrn_measured_fraction_theta_max 0.999
_diffrn_measurement_device 'Kappa diffractometer'
_diffrn_measurement_device_type 'Bruker D8 Quest'
_diffrn_measurement_method '\f and \w scans'
_diffrn_radiation_monochromator 'multilayer mirror optics'
_diffrn_radiation_type MoK\a
_diffrn_radiation_wavelength 0.71073
_diffrn_reflns_av_R_equivalents 0.0593
_diffrn_reflns_av_unetI/netI 0.0230
_diffrn_reflns_limit_h_max 10
_diffrn_reflns_limit_h_min -10
_diffrn_reflns_limit_k_max 19
_diffrn_reflns_limit_k_min -19
_diffrn_reflns_limit_l_max 21
_diffrn_reflns_limit_l_min -21
_diffrn_reflns_number 151652
_diffrn_reflns_theta_full 25.68
_diffrn_reflns_theta_max 25.68
_diffrn_reflns_theta_min 2.32
_diffrn_source 'microfocus sealed X-ray tube'
_diffrn_source_current 1.4
_diffrn_source_type 'Incoatec I\ms 70 W'
_diffrn_source_voltage 50
_exptl_absorpt_coefficient_mu 6.604
_exptl_absorpt_correction_T_max 0.75
_exptl_absorpt_correction_T_min 0.62
_exptl_absorpt_correction_type multi-scan
_exptl_absorpt_process_details
;
Krause, L., Herbst-Irmer, R., Sheldrick, G. M., Stalke, D. (2015).
"Comparison of silver and molybdenum microfocus X-ray sources for
single-crystal structure determination"
J. Appl. Cryst. 48, 3-10.
doi:10.1107/S1600576714022985
;
_exptl_crystal_colour 'translucent light yellow'
_exptl_crystal_density_diffrn 1.820
_exptl_crystal_density_method 'not measured'
_exptl_crystal_description block
_exptl_crystal_F_000 1304
_exptl_crystal_size_max 0.108
_exptl_crystal_size_mid 0.072
_exptl_crystal_size_min 0.067
_refine_diff_density_max 1.158
_refine_diff_density_min -1.156
_refine_ls_abs_structure_details
;
Absolute configuration known (pure enantiomorph of
the camphorate ligand).
;
_refine_ls_abs_structure_Flack 0.165(16)
_refine_ls_extinction_method none
_refine_ls_goodness_of_fit_ref 1.165
_refine_ls_hydrogen_treatment mixed
_refine_ls_matrix_type full
_refine_ls_number_parameters 616
_refine_ls_number_reflns 9381
_refine_ls_number_restraints 55
_refine_ls_restrained_S_all 1.166
_refine_ls_R_factor_all 0.0332
_refine_ls_R_factor_gt 0.0323
_refine_ls_shift/su_max 0.003
_refine_ls_shift/su_mean 0.000
_refine_ls_structure_factor_coef Fsqd
_refine_ls_weighting_details 'w=1/[\s^2^(Fo^2^)+16.5395P] where P=(Fo^2^+2Fc^2^)/3'
_refine_ls_weighting_scheme calc
_refine_ls_wR_factor_gt 0.0704
_refine_ls_wR_factor_ref 0.0708
_reflns_number_gt 9172
_reflns_number_total 9381
_reflns_threshold_expression 'I > 2\s(I)'
_cod_data_source_file d4ce00381k1.cif
_cod_data_source_block 3
_cod_depositor_comments
;
The following automatic conversions were performed:

data item '_exptl_absorpt_correction_type' value 'Multi-Scan' was
changed to 'multi-scan' in accordance with the
/home/data/users/saulius/crontab/automatic-downloads/rss-feeds/RSC/lib/dictionaries/cif_core.dic
dictionary named 'cif_core.dic' version 2.4.2 last updated on
2011-04-26.

Automatic conversion script
Id: cif_fix_values 8170 2020-07-09 18:12:32Z antanas 

 Adding full bibliography for 7248834--7248840.cif.
;
_cod_database_code 7248836

loop_
_space_group_symop_operation_xyz
'x, y, z'
'-x, y+1/2, -z'

loop_
_atom_site_type_symbol
_atom_site_label
_atom_site_fract_x
_atom_site_fract_y
_atom_site_fract_z
_atom_site_U_iso_or_equiv
_atom_site_adp_type
_atom_site_calc_flag
_atom_site_refinement_flags_adp
_atom_site_refinement_flags_occupancy
_atom_site_refinement_flags_posn
_atom_site_occupancy
_atom_site_disorder_assembly
_atom_site_disorder_group
U U1 0.17081(4) 0.41447(2) 0.38213(2) 0.02238(12) Uani d . . . 1 . .
U U2 0.68047(5) 0.62686(2) 0.88254(3) 0.02676(14) Uani d . . . 1 . .
O O1 0.0420(10) 0.3424(8) 0.3234(6) 0.026(2) Uani d U . . 1 . .
O O2 0.2997(12) 0.4860(8) 0.4406(6) 0.032(2) Uani d . . . 1 . .
O O3 0.5514(12) 0.6949(9) 0.8235(7) 0.038(3) Uani d . . . 1 . .
O O4 0.8135(13) 0.5567(8) 0.9392(7) 0.040(3) Uani d . . . 1 . .
O O5 0.3100(12) 0.2907(8) 0.4473(6) 0.032(3) Uani d . . . 1 . .
O O6 0.1428(11) 0.3478(7) 0.5040(6) 0.030(2) Uani d . . . 1 . .
O O7 0.0471(12) -0.0267(7) 0.5729(6) 0.036(3) Uani d . . . 1 . .
O O8 -0.0034(11) 0.0344(7) 0.6745(7) 0.032(2) Uani d . . . 1 . .
O O9 0.2448(10) 0.4802(8) 0.2703(6) 0.033(2) Uani d . . . 1 . .
O O10 0.3777(11) 0.3683(7) 0.3199(6) 0.027(2) Uani d . . . 1 . .
O O11 0.5158(11) 0.5046(7) 0.8284(6) 0.027(2) Uani d . . . 1 . .
O O12 0.4661(13) 0.5652(8) 0.9280(7) 0.039(3) Uani d . . . 1 . .
O O13 0.3546(13) 0.1960(8) 1.0008(7) 0.040(3) Uani d . . . 1 . .
O O14 0.1814(11) 0.2521(7) 1.0528(6) 0.030(2) Uani d . . . 1 . .
O O15 0.8904(11) 0.6736(8) 0.8205(6) 0.035(3) Uani d . . . 1 . .
O O16 0.7585(10) 0.5608(7) 0.7734(6) 0.029(2) Uani d . . . 1 . .
O O17 0.0487(14) 0.3529(9) 0.1490(7) 0.045(3) Uani d . . D 1 . .
H H17A 0.111(15) 0.321(8) 0.178(6) 0.068000 Uiso d U . D 1 . .
H H17B 0.042(17) 0.336(9) 0.104(3) 0.068000 Uiso d U . D 1 . .
O O18 0.5662(13) 0.6908(7) 0.6497(6) 0.034(2) Uani d . . D 1 . .
H H18A 0.611(15) 0.717(7) 0.620(5) 0.051000 Uiso d U . D 1 . .
H H18B 0.564(16) 0.723(6) 0.686(5) 0.051000 Uiso d U . D 1 . .
N N1 0.9834(13) 0.5212(9) 0.1666(8) 0.032(3) Uani d . . D 1 . .
H H1A 0.979(13) 0.544(6) 0.213(3) 0.038000 Uiso d U . D 1 . .
H H1B 1.045(10) 0.474(4) 0.175(6) 0.038000 Uiso d U . D 1 . .
H H1C 1.030(11) 0.560(5) 0.141(5) 0.038000 Uiso d U . D 1 . .
N N2 1.4942(13) 0.5212(9) 0.6641(7) 0.026(3) Uani d . . D 1 . .
H H2A 1.496(12) 0.508(6) 0.714(2) 0.032000 Uiso d U . D 1 . .
H H2B 1.520(11) 0.5770(19) 0.662(5) 0.032000 Uiso d U . D 1 . .
H H2C 1.567(9) 0.490(5) 0.648(5) 0.032000 Uiso d U . D 1 . .
N N3 0.6480(16) 0.4046(13) 0.5813(10) 0.048(4) Uani d . . . 1 . .
N N4 0.1383(18) 0.6437(13) 0.0848(10) 0.061(5) Uani d . . . 1 . .
C C1 0.2697(16) 0.2254(11) 0.5614(10) 0.035(4) Uani d . . . 1 . .
C C2 0.1238(12) 0.1795(6) 0.5775(6) 0.024(2) Uani d U . . 1 . .
C C3 0.1983(15) 0.0967(10) 0.6232(8) 0.028(3) Uani d . . . 1 . .
H H3 0.245719 0.113409 0.676847 0.033000 Uiso calc U . R 1 . .
C C4 0.3248(15) 0.0681(8) 0.5848(9) 0.042(3) Uani d . . . 1 . .
H H4A 0.289552 0.019756 0.550244 0.050000 Uiso calc U . R 1 . .
H H4B 0.416417 0.050250 0.623314 0.050000 Uiso calc U . R 1 . .
C C5 0.3632(13) 0.1452(7) 0.5391(7) 0.032(3) Uani d . . . 1 . .
H H5A 0.332105 0.133805 0.483762 0.038000 Uiso calc U . R 1 . .
H H5B 0.474793 0.156641 0.552358 0.038000 Uiso calc U . R 1 . .
C C6 0.2401(15) 0.2916(10) 0.5005(8) 0.024(3) Uani d U . . 1 . .
C C7 0.0805(15) 0.0304(11) 0.6245(8) 0.030(3) Uani d . . . 1 . .
C C8 0.3703(19) 0.2644(11) 0.6356(9) 0.060(4) Uani d . . . 1 . .
H H8A 0.464841 0.287478 0.624650 0.091000 Uiso calc U . R 1 . .
H H8B 0.395879 0.220310 0.674693 0.091000 Uiso calc U . R 1 . .
H H8C 0.313227 0.309942 0.653970 0.091000 Uiso calc U . R 1 . .
C C9 0.0356(14) 0.2341(7) 0.6239(7) 0.033(3) Uani d . . . 1 . .
H H9A -0.000072 0.286018 0.595540 0.049000 Uiso calc U . R 1 . .
H H9B 0.103317 0.248919 0.672805 0.049000 Uiso calc U . R 1 . .
H H9C -0.052704 0.202205 0.632881 0.049000 Uiso calc U . R 1 . .
C C10 0.0178(19) 0.1576(11) 0.5044(10) 0.031(3) Uani d . . . 1 . .
H H10A -0.072259 0.128316 0.514582 0.047000 Uiso calc U . R 1 . .
H H10B 0.070306 0.120333 0.474785 0.047000 Uiso calc U . R 1 . .
H H10C -0.014846 0.209497 0.475406 0.047000 Uiso calc U . R 1 . .
C C11 0.3578(15) 0.4323(9) 0.2743(8) 0.026(3) Uani d . . . 1 . .
C C12 0.4791(16) 0.4577(11) 0.2313(9) 0.032(3) Uani d . . . 1 . .
C C13 0.6023(14) 0.4017(10) 0.2320(7) 0.026(3) Uani d . . . 1 . .
H H13 0.606895 0.348371 0.256923 0.031000 Uiso calc U . R 1 . .
C C14 0.7166(16) 0.4260(13) 0.1955(9) 0.035(4) Uani d . . . 1 . .
H H14 0.801569 0.389621 0.196320 0.042000 Uiso calc U . R 1 . .
C C15 0.7078(15) 0.5027(10) 0.1580(8) 0.028(3) Uani d . . . 1 . .
C C16 0.5788(16) 0.5544(10) 0.1534(9) 0.035(4) Uani d . . . 1 . .
H H16 0.569140 0.605350 0.124601 0.042000 Uiso calc U . R 1 . .
C C17 0.4642(16) 0.5311(11) 0.1910(9) 0.032(3) Uani d . . . 1 . .
H H17 0.376918 0.566212 0.188428 0.038000 Uiso calc U . R 1 . .
C C18 0.8278(13) 0.5293(14) 0.1146(9) 0.032(4) Uani d . . . 1 . .
H H18C 0.821227 0.492688 0.069339 0.038000 Uiso calc U . R 1 . .
H H18D 0.809909 0.588749 0.097108 0.038000 Uiso calc U . R 1 . .
C C19 0.3092(17) 0.4425(11) 0.8793(10) 0.037(4) Uani d . . . 1 . .
H H19 0.213066 0.476973 0.870380 0.045000 Uiso calc U . R 1 . .
C C20 0.3195(16) 0.4000(9) 0.9567(7) 0.044(3) Uani d . . . 1 . .
C C21 0.2150(16) 0.3225(10) 0.9353(9) 0.030(3) Uani d U . . 1 . .
C C22 0.261(2) 0.2914(9) 0.8596(8) 0.056(4) Uani d . . . 1 . .
H H22A 0.179407 0.255501 0.828899 0.068000 Uiso calc U . R 1 . .
H H22B 0.357840 0.258619 0.871536 0.068000 Uiso calc U . R 1 . .
C C23 0.282(2) 0.3771(10) 0.8148(9) 0.058(4) Uani d U . . 1 . .
H H23A 0.370971 0.373388 0.790601 0.070000 Uiso calc U . R 1 . .
H H23B 0.188708 0.390540 0.775442 0.070000 Uiso calc U . R 1 . .
C C24 0.4391(15) 0.5075(9) 0.8801(9) 0.028(3) Uani d . . . 1 . .
C C25 0.2529(18) 0.2547(10) 0.9976(10) 0.038(4) Uani d . . . 1 . .
C C26 0.260(2) 0.4582(10) 1.0130(10) 0.066(5) Uani d . . . 1 . .
H H26A 0.155342 0.476177 0.990214 0.099000 Uiso calc U . R 1 . .
H H26B 0.326678 0.508237 1.024122 0.099000 Uiso calc U . R 1 . .
H H26C 0.261796 0.427226 1.060303 0.099000 Uiso calc U . R 1 . .
C C27 0.490(2) 0.3790(16) 0.9943(14) 0.052(5) Uani d . . . 1 . .
H H27A 0.495838 0.350878 1.043373 0.078000 Uiso calc U . R 1 . .
H H27B 0.550168 0.431621 1.002394 0.078000 Uiso calc U . R 1 . .
H H27C 0.532443 0.341370 0.960712 0.078000 Uiso calc U . R 1 . .
C C28 0.045(2) 0.3467(11) 0.9170(10) 0.069(5) Uani d . . . 1 . .
H H28A 0.016076 0.365749 0.963536 0.103000 Uiso calc U . R 1 . .
H H28B -0.016427 0.297346 0.896207 0.103000 Uiso calc U . R 1 . .
H H28C 0.027934 0.392628 0.879327 0.103000 Uiso calc U . R 1 . .
C C29 0.8732(14) 0.6107(11) 0.7757(9) 0.031(4) Uani d . . . 1 . .
C C30 0.9868(14) 0.5940(8) 0.7300(7) 0.020(3) Uani d . . . 1 . .
C C31 1.1169(15) 0.6427(12) 0.7370(8) 0.032(4) Uani d . . . 1 . .
H H31 1.130600 0.691403 0.768871 0.039000 Uiso calc U . R 1 . .
C C32 1.2282(14) 0.6208(12) 0.6976(7) 0.023(3) Uani d U . . 1 . .
H H32 1.316323 0.655725 0.702006 0.028000 Uiso calc U . R 1 . .
C C33 1.2134(14) 0.5482(10) 0.6512(8) 0.026(3) Uani d . . . 1 . .
C C34 1.0832(18) 0.4994(11) 0.6448(10) 0.040(4) Uani d . . . 1 . .
H H34 1.072484 0.449042 0.615108 0.048000 Uiso calc U . R 1 . .
C C35 0.9677(18) 0.5223(11) 0.6810(10) 0.040(4) Uani d . . . 1 . .
H H35 0.875823 0.490050 0.673108 0.048000 Uiso calc U . R 1 . .
C C36 1.3389(19) 0.5193(13) 0.6144(9) 0.037(4) Uani d . . . 1 . .
H H36A 1.316313 0.460503 0.595929 0.044000 Uiso calc U . R 1 . .
H H36B 1.338200 0.555477 0.569449 0.044000 Uiso calc U . R 1 . .
C C37 0.6687(17) 0.3714(11) 0.5277(9) 0.031(3) Uani d . . . 1 . .
C C38 0.7008(16) 0.3287(11) 0.4601(8) 0.031(3) Uani d . . . 1 . .
H H38A 0.616982 0.339884 0.415966 0.046000 Uiso calc U . R 1 . .
H H38B 0.709756 0.267501 0.469354 0.046000 Uiso calc U . R 1 . .
H H38C 0.797123 0.350410 0.450074 0.046000 Uiso calc U . R 1 . .
C C39 0.1699(19) 0.6694(13) 0.0318(12) 0.048(5) Uani d . . . 1 . .
C C40 0.2046(19) 0.7000(13) -0.0365(10) 0.046(4) Uani d . . . 1 . .
H H40A 0.132725 0.675479 -0.080296 0.069000 Uiso calc U . R 1 . .
H H40B 0.309563 0.683687 -0.038147 0.069000 Uiso calc U . R 1 . .
H H40C 0.195609 0.761926 -0.038147 0.069000 Uiso calc U . R 1 . .

loop_
_atom_site_aniso_label
_atom_site_aniso_U_11
_atom_site_aniso_U_22
_atom_site_aniso_U_33
_atom_site_aniso_U_12
_atom_site_aniso_U_13
_atom_site_aniso_U_23
U1 0.0294(2) 0.0191(3) 0.0218(3) -0.0007(2) 0.01261(19) -0.0014(2)
U2 0.0286(2) 0.0263(3) 0.0300(3) 0.0047(2) 0.0163(2) 0.0087(2)
O1 0.028(3) 0.024(3) 0.025(3) -0.003(2) 0.005(2) -0.004(2)
O2 0.043(6) 0.037(6) 0.016(5) 0.000(5) 0.006(4) 0.003(5)
O3 0.040(5) 0.033(5) 0.043(6) -0.002(4) 0.015(4) 0.000(5)
O4 0.052(6) 0.030(6) 0.046(7) 0.011(5) 0.028(5) 0.011(5)
O5 0.040(5) 0.035(7) 0.027(6) -0.009(5) 0.023(5) 0.000(5)
O6 0.045(5) 0.026(6) 0.024(5) -0.001(5) 0.020(4) -0.008(4)
O7 0.048(6) 0.023(6) 0.045(7) -0.002(4) 0.031(5) -0.007(5)
O8 0.035(5) 0.022(6) 0.043(7) -0.005(4) 0.020(5) 0.007(5)
O9 0.032(5) 0.042(7) 0.032(5) 0.004(5) 0.021(4) 0.008(5)
O10 0.036(5) 0.022(6) 0.027(5) 0.007(4) 0.020(4) 0.007(4)
O11 0.032(5) 0.031(6) 0.022(5) 0.002(4) 0.015(4) 0.002(4)
O12 0.053(6) 0.028(6) 0.046(7) -0.012(5) 0.030(5) -0.002(6)
O13 0.056(6) 0.024(6) 0.053(7) 0.003(5) 0.039(6) 0.004(6)
O14 0.037(5) 0.023(6) 0.038(6) 0.001(4) 0.021(5) -0.009(5)
O15 0.027(5) 0.046(7) 0.036(6) -0.006(4) 0.015(4) -0.006(5)
O16 0.026(4) 0.024(6) 0.036(5) 0.000(4) 0.005(4) 0.005(5)
O17 0.066(7) 0.042(8) 0.034(6) 0.019(6) 0.025(5) -0.003(6)
O18 0.059(6) 0.015(5) 0.036(6) 0.000(5) 0.028(5) -0.004(5)
N1 0.033(6) 0.035(8) 0.032(7) 0.007(5) 0.016(5) 0.015(6)
N2 0.030(6) 0.024(6) 0.027(7) -0.002(5) 0.012(5) 0.004(5)
N3 0.042(7) 0.035(9) 0.068(10) 0.003(7) 0.014(6) 0.000(8)
N4 0.063(9) 0.062(13) 0.063(10) 0.001(8) 0.024(8) 0.042(10)
C1 0.035(7) 0.033(8) 0.043(8) 0.000(6) 0.021(6) -0.014(6)
C2 0.029(4) 0.017(4) 0.030(5) -0.001(4) 0.015(4) -0.007(4)
C3 0.030(6) 0.027(8) 0.027(7) 0.007(5) 0.008(5) 0.015(6)
C4 0.043(7) 0.026(6) 0.069(9) 0.003(5) 0.039(7) 0.011(6)
C5 0.036(6) 0.021(5) 0.045(7) 0.002(5) 0.025(5) 0.006(5)
C6 0.031(5) 0.025(6) 0.019(5) -0.005(4) 0.008(4) 0.000(4)
C7 0.027(6) 0.039(9) 0.024(7) 0.005(6) 0.009(5) 0.001(6)
C8 0.063(10) 0.060(10) 0.059(10) -0.028(8) 0.013(8) 0.004(8)
C9 0.044(7) 0.018(5) 0.046(7) 0.002(5) 0.030(6) -0.007(5)
C10 0.037(7) 0.023(7) 0.027(7) -0.004(5) -0.006(5) 0.003(6)
C11 0.038(7) 0.022(9) 0.026(7) 0.007(5) 0.023(5) 0.010(6)
C12 0.032(7) 0.034(8) 0.036(8) 0.009(6) 0.017(6) 0.004(6)
C13 0.035(6) 0.015(8) 0.027(6) 0.006(6) 0.010(5) 0.007(6)
C14 0.035(7) 0.033(9) 0.041(8) 0.015(6) 0.015(6) 0.005(7)
C15 0.033(7) 0.034(8) 0.021(7) 0.008(6) 0.018(5) 0.008(6)
C16 0.035(7) 0.026(7) 0.047(9) 0.010(6) 0.018(6) 0.025(7)
C17 0.027(6) 0.034(8) 0.038(8) 0.014(5) 0.015(5) 0.011(6)
C18 0.015(6) 0.047(11) 0.033(9) -0.005(5) 0.005(6) 0.012(7)
C19 0.033(7) 0.033(9) 0.053(10) -0.012(6) 0.025(7) -0.014(7)
C20 0.054(8) 0.043(8) 0.034(6) -0.020(6) 0.008(6) -0.007(6)
C21 0.034(5) 0.027(6) 0.032(6) -0.008(4) 0.017(4) 0.004(5)
C22 0.097(13) 0.040(8) 0.038(8) -0.021(8) 0.025(8) -0.006(6)
C23 0.067(7) 0.064(6) 0.047(6) -0.022(5) 0.021(5) -0.011(5)
C24 0.033(7) 0.011(6) 0.047(9) -0.001(5) 0.022(6) 0.009(6)
C25 0.047(8) 0.020(7) 0.056(10) -0.008(6) 0.029(7) -0.012(7)
C26 0.080(12) 0.052(9) 0.078(12) -0.021(8) 0.046(10) -0.031(8)
C27 0.043(8) 0.057(11) 0.065(11) 0.003(7) 0.031(8) 0.017(9)
C28 0.082(12) 0.063(11) 0.062(10) -0.009(10) 0.019(9) 0.013(9)
C29 0.021(6) 0.040(11) 0.031(8) 0.001(6) 0.004(5) 0.007(7)
C30 0.028(6) 0.014(6) 0.019(6) -0.001(5) 0.009(5) -0.002(5)
C31 0.032(6) 0.043(11) 0.026(7) -0.008(7) 0.017(5) -0.009(7)
C32 0.025(4) 0.025(6) 0.022(5) -0.002(5) 0.010(4) -0.008(5)
C33 0.026(6) 0.030(7) 0.018(6) 0.004(5) -0.001(5) 0.000(5)
C34 0.045(8) 0.035(8) 0.047(9) -0.011(6) 0.023(7) -0.014(7)
C35 0.040(7) 0.037(8) 0.051(9) -0.015(6) 0.027(7) -0.007(7)
C36 0.059(10) 0.028(9) 0.029(9) -0.013(7) 0.022(8) -0.010(6)
C37 0.035(7) 0.025(8) 0.034(9) 0.002(6) 0.009(6) -0.001(7)
C38 0.038(7) 0.025(7) 0.030(7) -0.006(6) 0.008(6) -0.009(6)
C39 0.033(8) 0.037(10) 0.071(14) -0.005(7) 0.006(8) -0.001(10)
C40 0.045(8) 0.043(10) 0.056(10) -0.004(7) 0.021(7) 0.005(8)

loop_
_atom_type_symbol
_atom_type_description
_atom_type_scat_dispersion_real
_atom_type_scat_dispersion_imag
_atom_type_scat_source
C C 0.0033 0.0016 'International Tables Vol C Tables 4.2.6.8 and 6.1.1.4'
H H 0.0000 0.0000 'International Tables Vol C Tables 4.2.6.8 and 6.1.1.4'
N N 0.0061 0.0033 'International Tables Vol C Tables 4.2.6.8 and 6.1.1.4'
O O 0.0106 0.0060 'International Tables Vol C Tables 4.2.6.8 and 6.1.1.4'
U U -9.6767 9.6646 'International Tables Vol C Tables 4.2.6.8 and 6.1.1.4'

loop_
_geom_angle_atom_site_label_1
_geom_angle_atom_site_label_2
_geom_angle_atom_site_label_3
_geom_angle_site_symmetry_1
_geom_angle_site_symmetry_3
_geom_angle
_geom_angle_publ_flag
O2 U1 O1 . . 179.8(5) ?
O2 U1 O7 . 2_556 91.3(5) ?
O1 U1 O7 . 2_556 88.9(4) ?
O2 U1 O5 . . 91.6(5) ?
O1 U1 O5 . . 88.2(4) ?
O7 U1 O5 2_556 . 119.7(3) ?
O2 U1 O10 . . 90.2(4) ?
O1 U1 O10 . . 89.6(4) ?
O7 U1 O10 2_556 . 171.6(4) ?
O5 U1 O10 . . 68.5(3) ?
O2 U1 O9 . . 87.8(4) ?
O1 U1 O9 . . 92.2(4) ?
O7 U1 O9 2_556 . 119.0(4) ?
O5 U1 O9 . . 121.3(3) ?
O10 U1 O9 . . 52.8(3) ?
O2 U1 O8 . 2_556 90.7(5) ?
O1 U1 O8 . 2_556 89.5(4) ?
O7 U1 O8 2_556 2_556 52.9(3) ?
O5 U1 O8 . 2_556 172.4(3) ?
O10 U1 O8 . 2_556 118.7(3) ?
O9 U1 O8 . 2_556 66.1(3) ?
O2 U1 O6 . . 85.7(4) ?
O1 U1 O6 . . 94.3(4) ?
O7 U1 O6 2_556 . 68.1(3) ?
O5 U1 O6 . . 52.2(3) ?
O10 U1 O6 . . 120.3(3) ?
O9 U1 O6 . . 170.5(3) ?
O8 U1 O6 2_556 . 120.8(3) ?
O3 U2 O4 . . 177.9(5) ?
O3 U2 O12 . . 89.2(5) ?
O4 U2 O12 . . 92.0(5) ?
O3 U2 O13 . 2_657 93.1(5) ?
O4 U2 O13 . 2_657 89.0(5) ?
O12 U2 O13 . 2_657 68.3(4) ?
O3 U2 O16 . . 92.3(4) ?
O4 U2 O16 . . 85.5(5) ?
O12 U2 O16 . . 118.8(4) ?
O13 U2 O16 2_657 . 171.1(4) ?
O3 U2 O14 . 2_657 89.4(5) ?
O4 U2 O14 . 2_657 91.5(5) ?
O12 U2 O14 . 2_657 120.4(4) ?
O13 U2 O14 2_657 2_657 52.3(3) ?
O16 U2 O14 . 2_657 120.8(3) ?
O3 U2 O11 . . 89.1(5) ?
O4 U2 O11 . . 90.3(5) ?
O12 U2 O11 . . 52.0(3) ?
O13 U2 O11 2_657 . 120.2(3) ?
O16 U2 O11 . . 66.9(3) ?
O14 U2 O11 2_657 . 172.2(3) ?
O3 U2 O15 . . 90.4(4) ?
O4 U2 O15 . . 88.1(4) ?
O12 U2 O15 . . 171.4(4) ?
O13 U2 O15 2_657 . 120.3(4) ?
O16 U2 O15 . . 52.6(4) ?
O14 U2 O15 2_657 . 68.2(3) ?
O11 U2 O15 . . 119.4(3) ?
C6 O5 U1 . . 94.0(9) ?
C6 O6 U1 . . 92.8(8) ?
C7 O7 U1 . 2_546 95.7(8) ?
C7 O8 U1 . 2_546 93.9(10) ?
C11 O9 U1 . . 93.4(8) ?
C11 O10 U1 . . 92.7(7) ?
C24 O11 U2 . . 93.1(9) ?
C24 O12 U2 . . 96.0(8) ?
C25 O13 U2 . 2_647 97.7(9) ?
C25 O14 U2 . 2_647 96.1(10) ?
C29 O15 U2 . . 93.2(8) ?
C29 O16 U2 . . 94.6(9) ?
H17A O17 H17B . . 107.(3) ?
H18A O18 H18B . . 108.(3) ?
C18 N1 H1A . . 108.(7) ?
C18 N1 H1B . . 128.(7) ?
H1A N1 H1B . . 108.(2) ?
C18 N1 H1C . . 95.(7) ?
H1A N1 H1C . . 108.(2) ?
H1B N1 H1C . . 108.(2) ?
C36 N2 H2A . . 113.(7) ?
C36 N2 H2B . . 102.(7) ?
H2A N2 H2B . . 108.(2) ?
C36 N2 H2C . . 116.(7) ?
H2A N2 H2C . . 109.(2) ?
H2B N2 H2C . . 108.(2) ?
C6 C1 C8 . . 109.1(13) ?
C6 C1 C2 . . 115.9(12) ?
C8 C1 C2 . . 111.5(12) ?
C6 C1 C5 . . 112.5(12) ?
C8 C1 C5 . . 106.8(12) ?
C2 C1 C5 . . 100.5(11) ?
C10 C2 C9 . . 108.0(11) ?
C10 C2 C1 . . 109.7(12) ?
C9 C2 C1 . . 113.0(9) ?
C10 C2 C3 . . 112.0(11) ?
C9 C2 C3 . . 112.5(9) ?
C1 C2 C3 . . 101.6(10) ?
C7 C3 C4 . . 113.6(13) ?
C7 C3 C2 . . 111.4(11) ?
C4 C3 C2 . . 105.9(10) ?
C7 C3 H3 . . 108.600000 ?
C4 C3 H3 . . 108.600000 ?
C2 C3 H3 . . 108.600000 ?
C3 C4 C5 . . 106.5(10) ?
C3 C4 H4A . . 110.400000 ?
C5 C4 H4A . . 110.400000 ?
C3 C4 H4B . . 110.400000 ?
C5 C4 H4B . . 110.400000 ?
H4A C4 H4B . . 108.600000 ?
C4 C5 C1 . . 107.2(9) ?
C4 C5 H5A . . 110.300000 ?
C1 C5 H5A . . 110.300000 ?
C4 C5 H5B . . 110.300000 ?
C1 C5 H5B . . 110.300000 ?
H5A C5 H5B . . 108.500000 ?
O6 C6 O5 . . 121.0(14) ?
O6 C6 C1 . . 118.0(12) ?
O5 C6 C1 . . 120.9(14) ?
O7 C7 O8 . . 117.5(14) ?
O7 C7 C3 . . 122.2(12) ?
O8 C7 C3 . . 119.9(14) ?
C1 C8 H8A . . 109.500000 ?
C1 C8 H8B . . 109.500000 ?
H8A C8 H8B . . 109.500000 ?
C1 C8 H8C . . 109.500000 ?
H8A C8 H8C . . 109.500000 ?
H8B C8 H8C . . 109.500000 ?
C2 C9 H9A . . 109.500000 ?
C2 C9 H9B . . 109.500000 ?
H9A C9 H9B . . 109.500000 ?
C2 C9 H9C . . 109.500000 ?
H9A C9 H9C . . 109.500000 ?
H9B C9 H9C . . 109.500000 ?
C2 C10 H10A . . 109.500000 ?
C2 C10 H10B . . 109.500000 ?
H10A C10 H10B . . 109.500000 ?
C2 C10 H10C . . 109.500000 ?
H10A C10 H10C . . 109.500000 ?
H10B C10 H10C . . 109.500000 ?
O9 C11 O10 . . 120.3(11) ?
O9 C11 C12 . . 118.1(12) ?
O10 C11 C12 . . 121.2(12) ?
C17 C12 C13 . . 121.5(13) ?
C17 C12 C11 . . 120.1(12) ?
C13 C12 C11 . . 118.4(13) ?
C14 C13 C12 . . 118.6(14) ?
C14 C13 H13 . . 120.700000 ?
C12 C13 H13 . . 120.700000 ?
C15 C14 C13 . . 120.5(14) ?
C15 C14 H14 . . 119.800000 ?
C13 C14 H14 . . 119.800000 ?
C14 C15 C16 . . 119.7(12) ?
C14 C15 C18 . . 121.6(13) ?
C16 C15 C18 . . 118.4(14) ?
C17 C16 C15 . . 120.1(14) ?
C17 C16 H16 . . 119.900000 ?
C15 C16 H16 . . 119.900000 ?
C12 C17 C16 . . 119.2(13) ?
C12 C17 H17 . . 120.400000 ?
C16 C17 H17 . . 120.400000 ?
N1 C18 C15 . . 108.6(12) ?
N1 C18 H18C . . 110.000000 ?
C15 C18 H18C . . 110.000000 ?
N1 C18 H18D . . 110.000000 ?
C15 C18 H18D . . 110.000000 ?
H18C C18 H18D . . 108.400000 ?
C23 C19 C20 . . 111.3(13) ?
C23 C19 C24 . . 116.5(12) ?
C20 C19 C24 . . 112.9(13) ?
C23 C19 H19 . . 105.000000 ?
C20 C19 H19 . . 105.000000 ?
C24 C19 H19 . . 105.000000 ?
C19 C20 C21 . . 102.1(11) ?
C19 C20 C26 . . 112.2(13) ?
C21 C20 C26 . . 111.1(12) ?
C19 C20 C27 . . 110.0(13) ?
C21 C20 C27 . . 115.0(14) ?
C26 C20 C27 . . 106.6(14) ?
C28 C21 C25 . . 112.4(12) ?
C28 C21 C20 . . 112.0(13) ?
C25 C21 C20 . . 110.4(12) ?
C28 C21 C22 . . 109.0(14) ?
C25 C21 C22 . . 110.9(13) ?
C20 C21 C22 . . 101.6(10) ?
C21 C22 C23 . . 104.7(11) ?
C21 C22 H22A . . 110.800000 ?
C23 C22 H22A . . 110.800000 ?
C21 C22 H22B . . 110.800000 ?
C23 C22 H22B . . 110.800000 ?
H22A C22 H22B . . 108.900000 ?
C19 C23 C22 . . 101.7(12) ?
C19 C23 H23A . . 111.400000 ?
C22 C23 H23A . . 111.400000 ?
C19 C23 H23B . . 111.400000 ?
C22 C23 H23B . . 111.400000 ?
H23A C23 H23B . . 109.300000 ?
O12 C24 O11 . . 118.8(12) ?
O12 C24 C19 . . 121.5(12) ?
O11 C24 C19 . . 119.6(14) ?
O13 C25 O14 . . 114.0(16) ?
O13 C25 C21 . . 124.9(13) ?
O14 C25 C21 . . 121.1(14) ?
C20 C26 H26A . . 109.500000 ?
C20 C26 H26B . . 109.500000 ?
H26A C26 H26B . . 109.500000 ?
C20 C26 H26C . . 109.500000 ?
H26A C26 H26C . . 109.500000 ?
H26B C26 H26C . . 109.500000 ?
C20 C27 H27A . . 109.500000 ?
C20 C27 H27B . . 109.500000 ?
H27A C27 H27B . . 109.500000 ?
C20 C27 H27C . . 109.500000 ?
H27A C27 H27C . . 109.500000 ?
H27B C27 H27C . . 109.500000 ?
C21 C28 H28A . . 109.500000 ?
C21 C28 H28B . . 109.500000 ?
H28A C28 H28B . . 109.500000 ?
C21 C28 H28C . . 109.500000 ?
H28A C28 H28C . . 109.500000 ?
H28B C28 H28C . . 109.500000 ?
O15 C29 O16 . . 118.9(13) ?
O15 C29 C30 . . 119.7(13) ?
O16 C29 C30 . . 121.3(14) ?
C31 C30 C35 . . 118.9(12) ?
C31 C30 C29 . . 121.7(13) ?
C35 C30 C29 . . 119.2(12) ?
C30 C31 C32 . . 120.1(15) ?
C30 C31 H31 . . 119.900000 ?
C32 C31 H31 . . 119.900000 ?
C31 C32 C33 . . 121.5(14) ?
C31 C32 H32 . . 119.300000 ?
C33 C32 H32 . . 119.300000 ?
C34 C33 C32 . . 118.0(13) ?
C34 C33 C36 . . 119.7(15) ?
C32 C33 C36 . . 122.0(13) ?
C33 C34 C35 . . 121.3(16) ?
C33 C34 H34 . . 119.400000 ?
C35 C34 H34 . . 119.400000 ?
C34 C35 C30 . . 120.0(14) ?
C34 C35 H35 . . 120.000000 ?
C30 C35 H35 . . 120.000000 ?
N2 C36 C33 . . 115.0(13) ?
N2 C36 H36A . . 108.500000 ?
C33 C36 H36A . . 108.500000 ?
N2 C36 H36B . . 108.500000 ?
C33 C36 H36B . . 108.500000 ?
H36A C36 H36B . . 107.500000 ?
N3 C37 C38 . . 178.1(17) ?
C37 C38 H38A . . 109.500000 ?
C37 C38 H38B . . 109.500000 ?
H38A C38 H38B . . 109.500000 ?
C37 C38 H38C . . 109.500000 ?
H38A C38 H38C . . 109.500000 ?
H38B C38 H38C . . 109.500000 ?
N4 C39 C40 . . 178.(2) ?
C39 C40 H40A . . 109.500000 ?
C39 C40 H40B . . 109.500000 ?
H40A C40 H40B . . 109.500000 ?
C39 C40 H40C . . 109.500000 ?
H40A C40 H40C . . 109.500000 ?
H40B C40 H40C . . 109.500000 ?

loop_
_geom_bond_atom_site_label_1
_geom_bond_atom_site_label_2
_geom_bond_site_symmetry_2
_geom_bond_distance
_geom_bond_publ_flag
U1 O2 . 1.782(12) ?
U1 O1 . 1.787(10) ?
U1 O7 2_556 2.453(10) ?
U1 O5 . 2.468(13) ?
U1 O10 . 2.476(9) ?
U1 O9 . 2.481(10) ?
U1 O8 2_556 2.486(11) ?
U1 O6 . 2.495(10) ?
U2 O3 . 1.752(12) ?
U2 O4 . 1.772(12) ?
U2 O12 . 2.447(10) ?
U2 O13 2_657 2.448(11) ?
U2 O16 . 2.459(11) ?
U2 O14 2_657 2.478(12) ?
U2 O11 . 2.490(11) ?
U2 O15 . 2.500(10) ?
O5 C6 . 1.255(16) ?
O6 C6 . 1.253(18) ?
O7 C7 . 1.281(19) ?
O8 C7 . 1.294(18) ?
O9 C11 . 1.251(17) ?
O10 C11 . 1.288(16) ?
O11 C24 . 1.274(17) ?
O12 C24 . 1.241(19) ?
O13 C25 . 1.29(2) ?
O14 C25 . 1.297(19) ?
O15 C29 . 1.27(2) ?
O16 C29 . 1.286(18) ?
O17 H17A . 0.839(15) ?
O17 H17B . 0.840(15) ?
O18 H18A . 0.839(15) ?
O18 H18B . 0.836(15) ?
N1 C18 . 1.500(16) ?
N1 H1A . 0.914(15) ?
N1 H1B . 0.913(15) ?
N1 H1C . 0.916(15) ?
N2 C36 . 1.476(18) ?
N2 H2A . 0.911(14) ?
N2 H2B . 0.912(15) ?
N2 H2C . 0.912(15) ?
N3 C37 . 1.15(2) ?
N4 C39 . 1.13(2) ?
C1 C6 . 1.49(2) ?
C1 C8 . 1.56(2) ?
C1 C2 . 1.574(18) ?
C1 C5 . 1.616(18) ?
C2 C10 . 1.483(19) ?
C2 C9 . 1.533(13) ?
C2 C3 . 1.607(16) ?
C3 C7 . 1.49(2) ?
C3 C4 . 1.520(17) ?
C3 H3 . 1.000000 ?
C4 C5 . 1.547(15) ?
C4 H4A . 0.990000 ?
C4 H4B . 0.990000 ?
C5 H5A . 0.990000 ?
C5 H5B . 0.990000 ?
C8 H8A . 0.980000 ?
C8 H8B . 0.980000 ?
C8 H8C . 0.980000 ?
C9 H9A . 0.980000 ?
C9 H9B . 0.980000 ?
C9 H9C . 0.980000 ?
C10 H10A . 0.980000 ?
C10 H10B . 0.980000 ?
C10 H10C . 0.980000 ?
C11 C12 . 1.520(18) ?
C12 C17 . 1.36(2) ?
C12 C13 . 1.410(19) ?
C13 C14 . 1.39(2) ?
C13 H13 . 0.950000 ?
C14 C15 . 1.38(2) ?
C14 H14 . 0.950000 ?
C15 C16 . 1.400(19) ?
C15 C18 . 1.520(17) ?
C16 C17 . 1.398(19) ?
C16 H16 . 0.950000 ?
C17 H17 . 0.950000 ?
C18 H18C . 0.990000 ?
C18 H18D . 0.990000 ?
C19 C23 . 1.53(2) ?
C19 C20 . 1.53(2) ?
C19 C24 . 1.547(19) ?
C19 H19 . 1.000000 ?
C20 C21 . 1.535(19) ?
C20 C26 . 1.544(19) ?
C20 C27 . 1.56(2) ?
C21 C28 . 1.53(2) ?
C21 C25 . 1.53(2) ?
C21 C22 . 1.59(2) ?
C22 C23 . 1.61(2) ?
C22 H22A . 0.990000 ?
C22 H22B . 0.990000 ?
C23 H23A . 0.990000 ?
C23 H23B . 0.990000 ?
C26 H26A . 0.980000 ?
C26 H26B . 0.980000 ?
C26 H26C . 0.980000 ?
C27 H27A . 0.980000 ?
C27 H27B . 0.980000 ?
C27 H27C . 0.980000 ?
C28 H28A . 0.980000 ?
C28 H28B . 0.980000 ?
C28 H28C . 0.980000 ?
C29 C30 . 1.466(18) ?
C30 C31 . 1.376(19) ?
C30 C35 . 1.42(2) ?
C31 C32 . 1.388(17) ?
C31 H31 . 0.950000 ?
C32 C33 . 1.41(2) ?
C32 H32 . 0.950000 ?
C33 C34 . 1.38(2) ?
C33 C36 . 1.50(2) ?
C34 C35 . 1.39(2) ?
C34 H34 . 0.950000 ?
C35 H35 . 0.950000 ?
C36 H36A . 0.990000 ?
C36 H36B . 0.990000 ?
C37 C38 . 1.47(2) ?
C38 H38A . 0.980000 ?
C38 H38B . 0.980000 ?
C38 H38C . 0.980000 ?
C39 C40 . 1.42(3) ?
C40 H40A . 0.980000 ?
C40 H40B . 0.980000 ?
C40 H40C . 0.980000 ?

loop_
_geom_hbond_atom_site_label_D
_geom_hbond_atom_site_label_H
_geom_hbond_atom_site_label_A
_geom_hbond_site_symmetry_A
_geom_hbond_distance_DH
_geom_hbond_distance_HA
_geom_hbond_distance_DA
_geom_hbond_angle_DHA
_geom_hbond_publ_flag
O17 H17A O15 2_646 0.839(15) 2.33(13) 2.909(18) 127.(13) ?
O17 H17B O14 1_554 0.840(15) 2.16(10) 2.801(14) 133.(11) ?
O18 H18A O5 2_656 0.839(15) 1.93(3) 2.760(15) 170.(14) ?
O18 H18B O3 . 0.836(15) 2.54(9) 3.163(15) 133.(10) ?
O18 H18B O10 2_656 0.836(15) 2.36(10) 2.875(15) 120.(9) ?
N1 H1A O8 2_656 0.914(15) 2.00(5) 2.834(18) 151.(9) ?
N1 H1B O9 1_655 0.913(15) 2.19(10) 2.727(16) 117.(8) ?
N1 H1B O17 1_655 0.913(15) 1.97(7) 2.75(2) 142.(9) ?
N1 H1C N4 1_655 0.916(15) 2.04(3) 2.95(2) 178.(9) ?
N2 H2A O11 1_655 0.911(14) 2.04(3) 2.932(16) 167.(9) ?
N2 H2B O18 1_655 0.912(15) 1.87(2) 2.776(17) 176.(9) ?
N2 H2C N3 1_655 0.912(15) 2.04(4) 2.90(2) 156.(9) ?
C18 H18C O4 1_554 0.990000 2.540000 3.162(19) 120.800000 ?
C36 H36B O2 1_655 0.990000 2.520000 3.114(19) 118.500000 ?
C38 H38A O10 . 0.980000 2.480000 3.446(18) 170.500000 ?
C38 H38C O7 2_656 0.980000 2.470000 3.351(18) 148.700000 ?
C40 H40A O15 1_454 0.980000 2.480000 3.39(2) 153.600000 ?
C40 H40B O12 1_554 0.980000 2.490000 3.33(2) 143.000000 ?
